data_2008764
loop_
_publ_author_name
'Dou, Jian-Min'
Hu,Chun-Hua
'Yao, Hai-Jun'
'Jin, Ruo-Shui'
'Zheng, Pei-Ju'

_publ_section_title
;
 A three-ring <i>exo</i>-polyhedral-cyclized nickelaundecaborane
 cluster: [(CH~3~COS)~3~NiB~10~H~7~(PPh~3~)]
;
_journal_issue 8
_journal_name_full 'Acta Crystallographica Section C'
_journal_page_first 1226
_journal_page_last 1228
_journal_paper_doi 10.1107/S0108270199004667
_journal_volume 55
_journal_year 1999
_chemical_formula_iupac '[Ni (C24 H31 B10 O3 P S3)]'
_chemical_formula_moiety 'C24 H31 B10 Ni O3 P S3'
_chemical_formula_sum 'C24 H31 B10 Ni O3 P S3'
_chemical_formula_weight 661.45
_chemical_name_systematic
; 3,7:7,8:7,11-tri(\m-thiobenzoate-S:O)-10-(triphenylphosphine-P)-8,9-
\mH-7-nickela-nido-undecaborane
;
_space_group_IT_number 2
_symmetry_cell_setting triclinic
_symmetry_space_group_name_Hall '-P 1'
_symmetry_space_group_name_H-M 'P -1'
_cell_angle_alpha 114.31(2)
_cell_angle_beta 109.41(2)
_cell_angle_gamma 94.62(2)
_cell_formula_units_Z 2
_cell_length_a 11.957(3)
_cell_length_b 12.966(3)
_cell_length_c 13.041(3)
_cell_measurement_reflns_used 25
_cell_measurement_temperature 294(2)
_cell_measurement_theta_max 13.7
_cell_measurement_theta_min 10.0
_cell_volume 1681.3(8)
_computing_cell_refinement 'CAD-4 Manual'
_computing_data_collection 'CAD-4 Manual (Enraf-Nonius, 1988)'
_computing_data_reduction 'SDP-Plus (Frenz, 1985)'
_computing_molecular_graphics 'ZORTEP (Zsolnai & Huttner, 1994)'
_computing_publication_material SHELXL97
_computing_structure_refinement 'SHELXL97 (Sheldrick, 1997)'
_computing_structure_solution 'SHELXS97 (Sheldrick, 1990)'
_diffrn_ambient_temperature 294(2)
_diffrn_measured_fraction_theta_full 1.000
_diffrn_measured_fraction_theta_max 1.000
_diffrn_measurement_device 'Enraf-Nonius CAD-4'
_diffrn_measurement_method \w/2\q
_diffrn_radiation_monochromator graphite
_diffrn_radiation_source 'fine-focus sealed tube'
_diffrn_radiation_type MoK\a
_diffrn_radiation_wavelength 0.71073
_diffrn_reflns_av_R_equivalents 0.017
_diffrn_reflns_av_sigmaI/netI 0.0447
_diffrn_reflns_limit_h_max 14
_diffrn_reflns_limit_h_min 0
_diffrn_reflns_limit_k_max 15
_diffrn_reflns_limit_k_min -15
_diffrn_reflns_limit_l_max 14
_diffrn_reflns_limit_l_min -15
_diffrn_reflns_number 6229
_diffrn_reflns_theta_full 25.00
_diffrn_reflns_theta_max 25
_diffrn_reflns_theta_min 1.7
_diffrn_standards_decay_% 0.1
_diffrn_standards_interval_time 60
_diffrn_standards_number 3
_exptl_absorpt_coefficient_mu 0.837
_exptl_absorpt_correction_T_max 0.864
_exptl_absorpt_correction_T_min 0.720
_exptl_absorpt_correction_type '\y scans'
_exptl_absorpt_process_details '(North et al., 1968)'
_exptl_crystal_colour 'dark green'
_exptl_crystal_density_diffrn 1.307
_exptl_crystal_density_method 'not measured'
_exptl_crystal_description 'square prism'
_exptl_crystal_F_000 680
_exptl_crystal_size_max 0.42
_exptl_crystal_size_mid 0.36
_exptl_crystal_size_min 0.18
_refine_diff_density_max 0.894
_refine_diff_density_min -0.707
_refine_ls_extinction_method none
_refine_ls_goodness_of_fit_ref 1.047
_refine_ls_hydrogen_treatment mixed
_refine_ls_matrix_type full
_refine_ls_number_parameters 407
_refine_ls_number_reflns 5915
_refine_ls_number_restraints 0
_refine_ls_restrained_S_all 1.047
_refine_ls_R_factor_all 0.088
_refine_ls_R_factor_gt 0.045
_refine_ls_shift/su_max 0.001
_refine_ls_shift/su_mean 0.000
_refine_ls_structure_factor_coef Fsqd
_refine_ls_weighting_details 'w = 1/[\s^2^(Fo^2^)+(0.0847P)^2^+1.5226P] where P = (Fo^2^+2Fc^2^)/3'
_refine_ls_weighting_scheme calc
_refine_ls_wR_factor_ref 0.149
_reflns_number_gt 3932
_reflns_number_total 5915
_reflns_threshold_expression I>2\s(I)
_cod_data_source_file cf1304.cif
_cod_data_source_block I
_cod_depositor_comments
;
The following automatic conversions were performed:

'_refine_ls_weighting_scheme' value 'calc w =
1/[\s^2^(Fo^2^)+(0.0847P)^2^+1.5226P] where P = (Fo^2^+2Fc^2^)/3' was
changed to 'calc'. New tag '_refine_ls_weighting_details' was
created. The value of the new tag was set to 'w =
1/[\s^2^(Fo^2^)+(0.0847P)^2^+1.5226P] where P = (Fo^2^+2Fc^2^)/3'.

Automatic conversion script
Id: cif_fix_values 3143 2015-03-26 13:38:13Z robertas 
;
_cod_original_cell_volume 1681.3(7)
_cod_database_code 2008764

loop_
_symmetry_equiv_pos_as_xyz
'x, y, z'
'-x, -y, -z'

loop_
_atom_site_label
_atom_site_fract_x
_atom_site_fract_y
_atom_site_fract_z
_atom_site_U_iso_or_equiv
_atom_site_adp_type
_atom_site_calc_flag
_atom_site_refinement_flags
_atom_site_occupancy
_atom_site_disorder_assembly
_atom_site_disorder_group
_atom_site_type_symbol
Ni7 0.14191(4) 0.32240(4) 0.29239(4) 0.03198(17) Uani d . 1 . . Ni
S1 0.04870(11) 0.34057(10) 0.11089(10) 0.0451(3) Uani d . 1 . . S
S2 -0.05089(10) 0.28262(10) 0.29580(11) 0.0475(3) Uani d . 1 . . S
S3 0.17929(11) 0.51369(9) 0.41995(11) 0.0465(3) Uani d . 1 . . S
P1 0.34959(9) 0.21408(8) 0.61365(9) 0.0307(2) Uani d . 1 . . P
O1 0.1625(3) 0.1783(3) 0.0528(3) 0.0425(7) Uani d . 1 . . O
O2 -0.0380(3) 0.0838(2) 0.1466(3) 0.0399(7) Uani d . 1 . . O
O3 0.3417(2) 0.4475(2) 0.5496(2) 0.0334(6) Uani d . 1 . . O
C1 0.0959(4) 0.2400(4) 0.0184(4) 0.0402(10) Uani d . 1 . . C
C2 -0.1108(4) 0.1459(4) 0.1827(4) 0.0441(10) Uani d . 1 . . C
C3 0.2935(4) 0.5314(3) 0.5474(4) 0.0343(9) Uani d . 1 . . C
C10 0.0662(5) 0.2165(5) -0.1112(4) 0.0590(13) Uani d . 1 . . C
H10A 0.0169 0.2666 -0.1293 0.089 Uiso calc R 1 . . H
H10B 0.0219 0.1363 -0.1661 0.089 Uiso calc R 1 . . H
H10C 0.1408 0.2315 -0.1213 0.089 Uiso calc R 1 . . H
C20 -0.2427(4) 0.0858(5) 0.1180(5) 0.0654(15) Uani d . 1 . . C
H20A -0.2888 0.1382 0.1505 0.098 Uiso calc R 1 . . H
H20B -0.2566 0.0182 0.1297 0.098 Uiso calc R 1 . . H
H20C -0.2685 0.0619 0.0318 0.098 Uiso calc R 1 . . H
C30 0.3428(4) 0.6430(4) 0.6644(4) 0.0462(11) Uani d . 1 . . C
H30A 0.2992 0.6992 0.6535 0.069 Uiso calc R 1 . . H
H30B 0.4282 0.6724 0.6870 0.069 Uiso calc R 1 . . H
H30C 0.3326 0.6292 0.7281 0.069 Uiso calc R 1 . . H
C11 0.5128(4) 0.2593(3) 0.7038(4) 0.0362(9) Uani d . 1 . . C
C12 0.5768(4) 0.1984(4) 0.7591(4) 0.0519(12) Uani d . 1 . . C
H12 0.5353 0.1305 0.7524 0.062 Uiso calc R 1 . . H
C13 0.7024(5) 0.2392(5) 0.8242(5) 0.0625(14) Uani d . 1 . . C
H13 0.7451 0.1985 0.8615 0.075 Uiso calc R 1 . . H
C14 0.7644(5) 0.3382(5) 0.8345(5) 0.0661(16) Uani d . 1 . . C
H14 0.8491 0.3638 0.8774 0.079 Uiso calc R 1 . . H
C15 0.7023(4) 0.4004(5) 0.7817(4) 0.0553(13) Uani d . 1 . . C
H15 0.7447 0.4687 0.7900 0.066 Uiso calc R 1 . . H
C16 0.5773(4) 0.3616(4) 0.7165(4) 0.0455(11) Uani d . 1 . . C
H16 0.5355 0.4036 0.6806 0.055 Uiso calc R 1 . . H
C21 0.2875(4) 0.3189(3) 0.7084(4) 0.0359(9) Uani d . 1 . . C
C22 0.1796(4) 0.3421(4) 0.6521(4) 0.0466(11) Uani d . 1 . . C
H22 0.1387 0.3034 0.5670 0.056 Uiso calc R 1 . . H
C23 0.1327(5) 0.4234(5) 0.7231(5) 0.0641(15) Uani d . 1 . . C
H23 0.0601 0.4395 0.6860 0.077 Uiso calc R 1 . . H
C24 0.1939(6) 0.4795(5) 0.8479(6) 0.0769(18) Uani d . 1 . . C
H24 0.1629 0.5346 0.8956 0.092 Uiso calc R 1 . . H
C25 0.2995(6) 0.4562(6) 0.9037(5) 0.0790(19) Uani d . 1 . . C
H25 0.3406 0.4955 0.9888 0.095 Uiso calc R 1 . . H
C26 0.3452(5) 0.3746(5) 0.8341(4) 0.0606(14) Uani d . 1 . . C
H26 0.4160 0.3569 0.8725 0.073 Uiso calc R 1 . . H
C31 0.2874(4) 0.0721(3) 0.5950(4) 0.0369(9) Uani d . 1 . . C
C32 0.1860(4) 0.0520(4) 0.6181(5) 0.0490(11) Uani d . 1 . . C
H32 0.1544 0.1142 0.6537 0.059 Uiso calc R 1 . . H
C33 0.1300(5) -0.0602(4) 0.5888(6) 0.0630(15) Uani d . 1 . . C
H33 0.0619 -0.0728 0.6056 0.076 Uiso calc R 1 . . H
C34 0.1752(5) -0.1524(4) 0.5353(5) 0.0618(14) Uani d . 1 . . C
H34 0.1370 -0.2278 0.5144 0.074 Uiso calc R 1 . . H
C35 0.2780(5) -0.1333(4) 0.5123(5) 0.0539(12) Uani d . 1 . . C
H35 0.3097 -0.1957 0.4778 0.065 Uiso calc R 1 . . H
C36 0.3333(4) -0.0228(4) 0.5401(4) 0.0440(10) Uani d . 1 . . C
H36 0.4010 -0.0107 0.5225 0.053 Uiso calc R 1 . . H
B1 0.3418(4) 0.1652(4) 0.2420(4) 0.0355(10) Uani d . 1 . . B
B2 0.3217(4) 0.3109(4) 0.3067(4) 0.0342(10) Uani d . 1 . . B
B3 0.2010(4) 0.1931(4) 0.1792(4) 0.0337(10) Uani d . 1 . . B
B4 0.2034(5) 0.0636(4) 0.1953(4) 0.0362(10) Uani d . 1 . . B
B5 0.3298(4) 0.1055(4) 0.3403(4) 0.0340(10) Uani d . 1 . . B
B6 0.4048(4) 0.2543(4) 0.4021(4) 0.0307(9) Uani d . 1 . . B
B8 0.0919(4) 0.1394(4) 0.2226(4) 0.0311(9) Uani d . 1 . . B
B9 0.1759(4) 0.0887(4) 0.3311(4) 0.0356(10) Uani d . 1 . . B
B10 0.3023(4) 0.2109(4) 0.4575(4) 0.0315(9) Uani d . 1 . . B
B11 0.2953(4) 0.3311(4) 0.4380(4) 0.0276(9) Uani d . 1 . . B
H1 0.401(3) 0.143(3) 0.196(3) 0.018(8) Uiso d . 1 . . H
H2 0.367(4) 0.375(4) 0.294(4) 0.039(11) Uiso d . 1 . . H
H4 0.165(4) -0.020(4) 0.111(4) 0.044(12) Uiso d . 1 . . H
H5 0.380(4) 0.035(4) 0.351(4) 0.048(12) Uiso d . 1 . . H
H6 0.496(4) 0.288(3) 0.459(3) 0.031(10) Uiso d . 1 . . H
H9 0.132(4) 0.020(4) 0.342(4) 0.040(11) Uiso d . 1 . . H
H1U 0.117(4) 0.154(4) 0.323(4) 0.041(11) Uiso d . 1 . . H

loop_
_atom_site_aniso_label
_atom_site_aniso_U_11
_atom_site_aniso_U_22
_atom_site_aniso_U_33
_atom_site_aniso_U_12
_atom_site_aniso_U_13
_atom_site_aniso_U_23
Ni7 0.0327(3) 0.0233(3) 0.0363(3) 0.0112(2) 0.0148(2) 0.0092(2)
S1 0.0476(6) 0.0408(6) 0.0470(6) 0.0177(5) 0.0187(5) 0.0196(5)
S2 0.0403(6) 0.0385(6) 0.0617(7) 0.0128(5) 0.0301(6) 0.0136(5)
S3 0.0481(6) 0.0269(5) 0.0507(7) 0.0188(5) 0.0136(5) 0.0089(5)
P1 0.0336(5) 0.0244(5) 0.0343(5) 0.0124(4) 0.0163(4) 0.0109(4)
O1 0.0516(18) 0.0400(16) 0.0385(16) 0.0185(14) 0.0235(14) 0.0154(13)
O2 0.0352(15) 0.0324(15) 0.0397(15) 0.0091(12) 0.0141(13) 0.0065(12)
O3 0.0389(15) 0.0209(13) 0.0336(14) 0.0094(11) 0.0157(12) 0.0055(11)
C1 0.043(2) 0.035(2) 0.038(2) 0.0020(19) 0.0154(19) 0.0150(19)
C2 0.042(2) 0.046(3) 0.044(2) 0.008(2) 0.023(2) 0.017(2)
C3 0.038(2) 0.0228(19) 0.043(2) 0.0103(17) 0.0238(19) 0.0100(17)
C10 0.073(4) 0.062(3) 0.047(3) 0.013(3) 0.028(3) 0.028(3)
C20 0.034(3) 0.068(4) 0.068(3) 0.005(2) 0.020(2) 0.010(3)
C30 0.045(3) 0.032(2) 0.048(2) 0.0115(19) 0.023(2) 0.0024(19)
C11 0.040(2) 0.028(2) 0.037(2) 0.0130(18) 0.0185(18) 0.0081(17)
C12 0.050(3) 0.039(2) 0.056(3) 0.020(2) 0.014(2) 0.017(2)
C13 0.052(3) 0.055(3) 0.069(3) 0.031(3) 0.012(3) 0.024(3)
C14 0.043(3) 0.067(4) 0.054(3) 0.017(3) 0.013(2) 0.002(3)
C15 0.043(3) 0.059(3) 0.042(3) 0.003(2) 0.013(2) 0.009(2)
C16 0.045(3) 0.046(3) 0.039(2) 0.007(2) 0.016(2) 0.016(2)
C21 0.039(2) 0.027(2) 0.045(2) 0.0130(17) 0.0244(19) 0.0126(18)
C22 0.048(3) 0.045(3) 0.050(3) 0.021(2) 0.024(2) 0.019(2)
C23 0.060(3) 0.064(3) 0.076(4) 0.043(3) 0.039(3) 0.026(3)
C24 0.079(4) 0.064(4) 0.079(4) 0.041(3) 0.048(3) 0.008(3)
C25 0.076(4) 0.077(4) 0.050(3) 0.032(3) 0.027(3) -0.004(3)
C26 0.056(3) 0.068(3) 0.046(3) 0.028(3) 0.022(2) 0.013(2)
C31 0.044(2) 0.029(2) 0.040(2) 0.0139(18) 0.0178(19) 0.0168(18)
C32 0.059(3) 0.044(3) 0.067(3) 0.024(2) 0.044(3) 0.031(2)
C33 0.073(4) 0.048(3) 0.102(4) 0.022(3) 0.062(3) 0.043(3)
C34 0.068(3) 0.038(3) 0.089(4) 0.011(2) 0.038(3) 0.035(3)
C35 0.073(3) 0.030(2) 0.065(3) 0.021(2) 0.035(3) 0.020(2)
C36 0.054(3) 0.039(2) 0.053(3) 0.023(2) 0.033(2) 0.023(2)
B1 0.038(3) 0.033(2) 0.039(2) 0.016(2) 0.022(2) 0.014(2)
B2 0.037(2) 0.031(2) 0.039(2) 0.012(2) 0.020(2) 0.016(2)
B3 0.035(2) 0.035(2) 0.033(2) 0.011(2) 0.017(2) 0.014(2)
B4 0.044(3) 0.025(2) 0.033(2) 0.012(2) 0.014(2) 0.0078(19)
B5 0.039(3) 0.022(2) 0.037(2) 0.0134(19) 0.017(2) 0.0079(19)
B6 0.029(2) 0.026(2) 0.038(2) 0.0111(18) 0.016(2) 0.0128(19)
B8 0.035(2) 0.022(2) 0.032(2) 0.0102(18) 0.0144(19) 0.0073(18)
B9 0.039(3) 0.024(2) 0.038(2) 0.0104(19) 0.014(2) 0.0096(19)
B10 0.031(2) 0.028(2) 0.034(2) 0.0122(18) 0.0158(19) 0.0098(19)
B11 0.025(2) 0.025(2) 0.028(2) 0.0075(17) 0.0111(17) 0.0075(17)

loop_
_atom_type_symbol
_atom_type_description
_atom_type_scat_dispersion_real
_atom_type_scat_dispersion_imag
_atom_type_scat_source
C C 0.0033 0.0016 'International Tables Vol C Tables 4.2.6.8 and 6.1.1.4'
H H 0.0000 0.0000 'International Tables Vol C Tables 4.2.6.8 and 6.1.1.4'
P P 0.1023 0.0942 'International Tables Vol C Tables 4.2.6.8 and 6.1.1.4'
S S 0.1246 0.1234 'International Tables Vol C Tables 4.2.6.8 and 6.1.1.4'
B B 0.0013 0.0007 'International Tables Vol C Tables 4.2.6.8 and 6.1.1.4'
O O 0.0106 0.0060 'International Tables Vol C Tables 4.2.6.8 and 6.1.1.4'
Ni Ni 0.3393 1.1124 'International Tables Vol C Tables 4.2.6.8 and 6.1.1.4'

loop_
_geom_angle_atom_site_label_1
_geom_angle_atom_site_label_2
_geom_angle_atom_site_label_3
_geom_angle
_geom_angle_publ_flag
B3 Ni7 B8 50.29(18) yes
B3 Ni7 B11 85.06(17) yes
B8 Ni7 B11 88.79(17) yes
B3 Ni7 B2 49.89(18) yes
B8 Ni7 B2 88.50(18) yes
B11 Ni7 B2 49.25(17) yes
B3 Ni7 S3 146.36(14) yes
B8 Ni7 S3 159.62(13) yes
B11 Ni7 S3 83.04(12) yes
B2 Ni7 S3 100.01(13) yes
B3 Ni7 S2 121.35(14) yes
B8 Ni7 S2 75.25(13) yes
B11 Ni7 S2 117.41(12) yes
B2 Ni7 S2 159.91(13) yes
S3 Ni7 S2 91.97(5) yes
B3 Ni7 S1 82.27(13) yes
B8 Ni7 S1 101.17(13) yes
B11 Ni7 S1 152.86(12) yes
B2 Ni7 S1 105.30(13) yes
S3 Ni7 S1 94.45(5) yes
S2 Ni7 S1 89.63(5) yes
C1 S1 Ni7 99.28(16) no
C2 S2 Ni7 100.95(16) no
C3 S3 Ni7 102.40(14) no
C11 P1 C31 109.54(19) no
C11 P1 C21 104.89(19) no
C31 P1 C21 106.90(19) no
C11 P1 B10 114.7(2) no
C31 P1 B10 110.17(19) no
C21 P1 B10 110.29(19) no
C1 O1 B3 120.9(3) no
C2 O2 B8 114.2(3) no
C3 O3 B11 120.0(3) no
O1 C1 C10 114.7(4) no
O1 C1 S1 122.8(3) no
C10 C1 S1 122.4(4) no
O2 C2 C20 115.5(4) no
O2 C2 S2 119.2(3) no
C20 C2 S2 125.3(4) no
O3 C3 C30 116.2(4) no
O3 C3 S3 121.0(3) no
C30 C3 S3 122.8(3) no
C1 C10 H10A 109.5 no
C1 C10 H10B 109.5 no
H10A C10 H10B 109.5 no
C1 C10 H10C 109.5 no
H10A C10 H10C 109.5 no
H10B C10 H10C 109.5 no
C2 C20 H20A 109.5 no
C2 C20 H20B 109.5 no
H20A C20 H20B 109.5 no
C2 C20 H20C 109.5 no
H20A C20 H20C 109.5 no
H20B C20 H20C 109.5 no
C3 C30 H30A 109.5 no
C3 C30 H30B 109.5 no
H30A C30 H30B 109.5 no
C3 C30 H30C 109.5 no
H30A C30 H30C 109.5 no
H30B C30 H30C 109.5 no
C12 C11 C16 118.9(4) no
C12 C11 P1 124.1(3) no
C16 C11 P1 116.9(3) no
C13 C12 C11 119.6(5) no
C13 C12 H12 120.2 no
C11 C12 H12 120.2 no
C14 C13 C12 120.9(5) no
C14 C13 H13 119.5 no
C12 C13 H13 119.5 no
C13 C14 C15 120.2(5) no
C13 C14 H14 119.9 no
C15 C14 H14 119.9 no
C16 C15 C14 119.9(5) no
C16 C15 H15 120.0 no
C14 C15 H15 120.0 no
C15 C16 C11 120.4(5) no
C15 C16 H16 119.8 no
C11 C16 H16 119.8 no
C26 C21 C22 119.4(4) no
C26 C21 P1 121.4(3) no
C22 C21 P1 119.2(3) no
C21 C22 C23 119.7(4) no
C21 C22 H22 120.1 no
C23 C22 H22 120.1 no
C24 C23 C22 119.4(5) no
C24 C23 H23 120.3 no
C22 C23 H23 120.3 no
C25 C24 C23 121.1(5) no
C25 C24 H24 119.5 no
C23 C24 H24 119.5 no
C26 C25 C24 119.7(5) no
C26 C25 H25 120.1 no
C24 C25 H25 120.1 no
C25 C26 C21 120.6(5) no
C25 C26 H26 119.7 no
C21 C26 H26 119.7 no
C32 C31 C36 119.1(4) no
C32 C31 P1 121.3(3) no
C36 C31 P1 119.1(3) no
C31 C32 C33 120.7(4) no
C31 C32 H32 119.7 no
C33 C32 H32 119.7 no
C34 C33 C32 120.0(5) no
C34 C33 H33 120.0 no
C32 C33 H33 120.0 no
C33 C34 C35 120.0(4) no
C33 C34 H34 120.0 no
C35 C34 H34 120.0 no
C36 C35 C34 120.4(4) no
C36 C35 H35 119.8 no
C34 C35 H35 119.8 no
C35 C36 C31 119.9(4) no
C35 C36 H36 120.1 no
C31 C36 H36 120.1 no
B3 B1 B6 108.4(3) no
B3 B1 B4 60.5(3) no
B6 B1 B4 110.2(3) no
B3 B1 B5 107.9(3) no
B6 B1 B5 60.0(3) no
B4 B1 B5 61.0(3) no
B3 B1 B2 59.9(3) no
B6 B1 B2 59.6(2) no
B4 B1 B2 108.8(3) no
B5 B1 B2 106.7(3) no
B3 B1 H1 123.4(18) no
B6 B1 H1 119.2(19) no
B4 B1 H1 121.3(19) no
B5 B1 H1 121.2(19) no
B2 B1 H1 122.2(19) no
B11 B2 B3 106.6(3) no
B11 B2 B6 60.5(2) no
B3 B2 B6 107.1(3) no
B11 B2 B1 105.9(3) no
B3 B2 B1 58.7(3) no
B6 B2 B1 59.1(3) no
B11 B2 Ni7 65.2(2) no
B3 B2 Ni7 64.0(2) no
B6 B2 Ni7 118.7(3) no
B1 B2 Ni7 115.7(3) no
B11 B2 H2 127(2) no
B3 B2 H2 120(2) no
B6 B2 H2 121(2) no
B1 B2 H2 119(2) no
Ni7 B2 H2 113(2) no
O1 B3 B1 117.0(3) no
O1 B3 B2 122.4(4) no
B1 B3 B2 61.4(3) no
O1 B3 B4 116.5(3) no
B1 B3 B4 60.6(3) no
B2 B3 B4 110.1(3) no
O1 B3 B8 119.6(3) no
B1 B3 B8 110.0(3) no
B2 B3 B8 112.3(3) no
B4 B3 B8 59.4(3) no
O1 B3 Ni7 114.7(3) no
B1 B3 Ni7 119.9(3) no
B2 B3 Ni7 66.1(2) no
B4 B3 Ni7 117.6(3) no
B8 B3 Ni7 65.7(2) no
B8 B4 B3 60.4(3) no
B8 B4 B1 109.6(3) no
B3 B4 B1 59.0(3) no
B8 B4 B9 61.8(3) no
B3 B4 B9 107.6(3) no
B1 B4 B9 108.0(3) no
B8 B4 B5 109.3(3) no
B3 B4 B5 105.6(3) no
B1 B4 B5 59.6(3) no
B9 B4 B5 59.4(3) no
B8 B4 H4 113(2) no
B3 B4 H4 117(2) no
B1 B4 H4 124(2) no
B9 B4 H4 123(2) no
B5 B4 H4 130(2) no
B10 B5 B6 60.9(2) no
B10 B5 B1 107.4(3) no
B6 B5 B1 59.3(3) no
B10 B5 B9 62.2(3) no
B6 B5 B9 111.6(3) no
B1 B5 B9 108.6(3) no
B10 B5 B4 108.9(3) no
B6 B5 B4 108.2(3) no
B1 B5 B4 59.3(3) no
B9 B5 B4 60.3(3) no
B10 B5 H5 124(2) no
B6 B5 H5 124(2) no
B1 B5 H5 122(2) no
B9 B5 H5 118(2) no
B4 B5 H5 118(2) no
B1 B6 B2 61.3(3) no
B1 B6 B10 106.6(3) no
B2 B6 B10 105.6(3) no
B1 B6 B5 60.8(3) no
B2 B6 B5 108.7(3) no
B10 B6 B5 58.5(2) no
B1 B6 B11 107.1(3) no
B2 B6 B11 59.7(2) no
B10 B6 B11 56.5(2) no
B5 B6 B11 104.0(3) no
B1 B6 H6 126(2) no
B2 B6 H6 124(2) no
B10 B6 H6 119(2) no
B5 B6 H6 122(2) no
B11 B6 H6 121(2) no
O2 B8 B4 120.6(3) no
O2 B8 B3 126.7(3) no
B4 B8 B3 60.2(3) no
O2 B8 B9 119.0(3) no
B4 B8 B9 60.4(3) no
B3 B8 B9 106.3(3) no
O2 B8 Ni7 115.1(3) no
B4 B8 Ni7 116.9(3) no
B3 B8 Ni7 64.1(2) no
B9 B8 Ni7 113.6(3) no
O2 B8 H1U 111(2) no
B4 B8 H1U 97(2) no
B3 B8 H1U 122(2) no
B9 B8 H1U 38(2) no
Ni7 B8 H1U 89(2) no
B5 B9 B4 60.3(3) no
B5 B9 B10 57.2(2) no
B4 B9 B10 105.0(3) no
B5 B9 B8 106.8(3) no
B4 B9 B8 57.8(2) no
B10 B9 B8 107.8(3) no
B5 B9 H9 122(2) no
B4 B9 H9 123(2) no
B10 B9 H9 123(2) no
B8 B9 H9 122(2) no
B5 B9 H1U 125(2) no
B4 B9 H1U 95(2) no
B10 B9 H1U 90(2) no
B8 B9 H1U 38(2) no
H9 B9 H1U 112(3) no
B11 B10 B5 110.0(3) no
B11 B10 B6 61.8(2) no
B5 B10 B6 60.7(3) no
B11 B10 B9 109.6(3) no
B5 B10 B9 60.5(3) no
B6 B10 B9 110.1(3) no
B11 B10 P1 123.5(3) no
B5 B10 P1 120.7(3) no
B6 B10 P1 125.0(3) no
B9 B10 P1 115.8(3) no
O3 B11 B10 118.3(3) no
O3 B11 B2 121.0(3) no
B10 B11 B2 109.9(3) no
O3 B11 B6 117.7(3) no
B10 B11 B6 61.7(2) no
B2 B11 B6 59.9(2) no
O3 B11 Ni7 113.1(3) no
B10 B11 Ni7 118.4(3) no
B2 B11 Ni7 65.6(2) no
B6 B11 Ni7 118.6(3) no

loop_
_geom_bond_atom_site_label_1
_geom_bond_atom_site_label_2
_geom_bond_site_symmetry_2
_geom_bond_distance
_geom_bond_publ_flag
Ni7 B3 . 2.082(4) yes
Ni7 B8 . 2.109(4) yes
Ni7 B11 . 2.112(4) yes
Ni7 B2 . 2.119(5) yes
Ni7 S3 . 2.2469(13) yes
Ni7 S2 . 2.3405(13) yes
Ni7 S1 . 2.3766(14) yes
S1 C1 . 1.658(4) yes
S2 C2 . 1.665(5) yes
S3 C3 . 1.676(4) yes
P1 C11 . 1.805(4) no
P1 C31 . 1.814(4) no
P1 C21 . 1.820(4) no
P1 B10 . 1.906(5) yes
O1 C1 . 1.279(5) no
O1 B3 . 1.480(5) yes
O2 C2 . 1.305(5) no
O2 B8 . 1.457(5) yes
O3 C3 . 1.277(5) no
O3 B11 . 1.492(5) yes
C1 C10 . 1.494(6) no
C2 C20 . 1.478(6) no
C3 C30 . 1.488(5) no
C10 H10A . 0.9600 no
C10 H10B . 0.9600 no
C10 H10C . 0.9600 no
C20 H20A . 0.9600 no
C20 H20B . 0.9600 no
C20 H20C . 0.9600 no
C30 H30A . 0.9600 no
C30 H30B . 0.9600 no
C30 H30C . 0.9600 no
C11 C12 . 1.389(6) no
C11 C16 . 1.396(6) no
C12 C13 . 1.382(7) no
C12 H12 . 0.9300 no
C13 C14 . 1.362(8) no
C13 H13 . 0.9300 no
C14 C15 . 1.375(8) no
C14 H14 . 0.9300 no
C15 C16 . 1.376(6) no
C15 H15 . 0.9300 no
C16 H16 . 0.9300 no
C21 C26 . 1.371(6) no
C21 C22 . 1.381(6) no
C22 C23 . 1.385(6) no
C22 H22 . 0.9300 no
C23 C24 . 1.364(8) no
C23 H23 . 0.9300 no
C24 C25 . 1.358(8) no
C24 H24 . 0.9300 no
C25 C26 . 1.368(7) no
C25 H25 . 0.9300 no
C26 H26 . 0.9300 no
C31 C32 . 1.373(6) no
C31 C36 . 1.404(6) no
C32 C33 . 1.387(7) no
C32 H32 . 0.9300 no
C33 C34 . 1.370(7) no
C33 H33 . 0.9300 no
C34 C35 . 1.385(7) no
C34 H34 . 0.9300 no
C35 C36 . 1.372(6) no
C35 H35 . 0.9300 no
C36 H36 . 0.9300 no
B1 B3 . 1.750(6) no
B1 B6 . 1.758(6) no
B1 B4 . 1.779(7) no
B1 B5 . 1.785(7) no
B1 B2 . 1.798(6) no
B1 H1 . 1.05(4) no
B2 B11 . 1.763(6) no
B2 B3 . 1.772(7) no
B2 B6 . 1.767(6) no
B2 H2 . 1.06(4) no
B3 B4 . 1.777(7) no
B3 B8 . 1.781(6) no
B4 B8 . 1.762(6) no
B4 B9 . 1.811(7) no
B4 B5 . 1.810(7) no
B4 H4 . 1.09(4) no
B5 B10 . 1.731(6) no
B5 B6 . 1.771(6) no
B5 B9 . 1.793(7) no
B5 H5 . 1.16(4) no
B6 B10 . 1.775(6) no
B6 B11 . 1.777(6) no
B6 H6 . 1.03(4) no
B8 B9 . 1.836(6) no
B8 H1U . 1.17(4) no
B9 B10 . 1.823(6) yes
B9 H9 . 1.07(4) no
B9 H1U . 1.16(4) no
B10 B11 . 1.682(6) yes
